data_7159667
loop_
_publ_author_name
'Tatarinov, Dmitry A.'
'Mikulenkova, Elina A.'
'Litvinov, Igor A.'
'Khayarov, Khasan R.'
'Mironov, Vladimir F.'

_publ_section_title
;
 Divergent synthesis of benzoxaphospholenes and phosphacoumarins via the
 reaction of 2-alkenylphenols with phosphorus(iii/v) chlorides
;
_journal_issue 8
_journal_name_full 'Organic &amp; Biomolecular Chemistry'
_journal_page_first 1629
_journal_page_last 1633
_journal_paper_doi 10.1039/D3OB01718D
_journal_volume 22
_journal_year 2024
_chemical_formula_moiety 'C30 H27 O3 P'
_chemical_formula_sum 'C30 H27 O3 P'
_chemical_formula_weight 466.48
_chemical_melting_point 492
_chemical_name_systematic '2-(1-(2-hydroxyphenyl)-1-(p-tolyl)ethyl)-4-(p-tolyl)benzo[e][1,2]oxaphosphinine 2-oxide '
_space_group_crystal_system monoclinic
_space_group_IT_number 14
_space_group_name_Hall '-P 2yn'
_space_group_name_H-M_alt 'P 1 21/n 1'
_atom_sites_solution_hydrogens mixed
_audit_creation_method SHELXL-2018/3
_audit_update_record
;
2023-10-07 deposited with the CCDC.	2023-11-13 downloaded from the CCDC.
;
_cell_angle_alpha 90
_cell_angle_beta 107.119(16)
_cell_angle_gamma 90
_cell_formula_units_Z 4
_cell_length_a 11.552(6)
_cell_length_b 18.511(4)
_cell_length_c 11.652(3)
_cell_measurement_reflns_used 9881
_cell_measurement_temperature 135(2)
_cell_measurement_theta_max 32.39
_cell_measurement_theta_min 2.45
_cell_volume 2381.3(15)
_computing_cell_refinement 'Bruker SAINT'
_computing_data_collection 'Bruker APEX2'
_computing_data_reduction 'Bruker SAINT'
_computing_molecular_graphics 'Bruker SHELXTL'
_computing_publication_material 'Bruker SHELXTL'
_computing_structure_refinement 'SHELXL-2018/3 (Sheldrick, 2018)'
_computing_structure_solution 'SHELXT 2014/5 (Sheldrick, 2014)'
_diffrn_ambient_temperature 135(2)
_diffrn_measured_fraction_theta_full 0.994
_diffrn_measured_fraction_theta_max 0.985
_diffrn_measurement_device_type 'Bruker D8 QUEST'
_diffrn_measurement_method '\f and \w scans'
_diffrn_radiation_type MoK\a
_diffrn_radiation_wavelength 0.71073
_diffrn_reflns_av_R_equivalents 0.1026
_diffrn_reflns_av_unetI/netI 0.0792
_diffrn_reflns_Laue_measured_fraction_full 0.994
_diffrn_reflns_Laue_measured_fraction_max 0.985
_diffrn_reflns_limit_h_max 17
_diffrn_reflns_limit_h_min -17
_diffrn_reflns_limit_k_max 27
_diffrn_reflns_limit_k_min -26
_diffrn_reflns_limit_l_max 17
_diffrn_reflns_limit_l_min -17
_diffrn_reflns_number 77457
_diffrn_reflns_point_group_measured_fraction_full 0.994
_diffrn_reflns_point_group_measured_fraction_max 0.985
_diffrn_reflns_theta_full 25.242
_diffrn_reflns_theta_max 32.000
_diffrn_reflns_theta_min 2.134
_diffrn_source 'I\mS DIAMOND'
_exptl_absorpt_coefficient_mu 0.146
_exptl_absorpt_correction_T_max 0.7302
_exptl_absorpt_correction_T_min 0.6824
_exptl_absorpt_correction_type multi-scan
_exptl_crystal_colour yellow
_exptl_crystal_density_diffrn 1.301
_exptl_crystal_description formless
_exptl_crystal_F_000 984
_exptl_crystal_size_max 0.2
_exptl_crystal_size_mid 0.2
_exptl_crystal_size_min 0.1
_refine_diff_density_max 0.357
_refine_diff_density_min -0.376
_refine_diff_density_rms 0.057
_refine_ls_extinction_method none
_refine_ls_goodness_of_fit_ref 1.077
_refine_ls_hydrogen_treatment mixed
_refine_ls_matrix_type full
_refine_ls_number_parameters 314
_refine_ls_number_reflns 8158
_refine_ls_number_restraints 0
_refine_ls_restrained_S_all 1.077
_refine_ls_R_factor_all 0.1151
_refine_ls_R_factor_gt 0.0574
_refine_ls_shift/su_max 0.001
_refine_ls_shift/su_mean 0.000
_refine_ls_structure_factor_coef Fsqd
_refine_ls_weighting_details 'w=1/[\s^2^(Fo^2^)+(0.0430P)^2^+1.7996P] where P=(Fo^2^+2Fc^2^)/3'
_refine_ls_weighting_scheme calc
_refine_ls_wR_factor_gt 0.1386
_refine_ls_wR_factor_ref 0.1483
_reflns_Friedel_coverage 0.000
_reflns_number_gt 5495
_reflns_number_total 8158
_reflns_threshold_expression 'I > 2\s(I)'
_cod_data_source_file d3ob01718d2.cif
_cod_data_source_block shelx_CCDC3
_cod_depositor_comments 'Adding full bibliography for 7159664--7159669.cif.'
_cod_original_cell_volume 2381.2(14)
_cod_original_sg_symbol_H-M 'P 21/n'
_cod_database_code 7159667
_shelx_shelxl_version_number 2018/3
_shelx_space_group_comment
;
The symmetry employed for this shelxl refinement is uniquely defined
by the following loop, which should always be used as a source of
symmetry information in preference to the above space-group names.
They are only intended as comments.
;

loop_
_space_group_symop_operation_xyz
'x, y, z'
'-x+1/2, y+1/2, -z+1/2'
'-x, -y, -z'
'x-1/2, -y-1/2, z-1/2'

loop_
_atom_site_label
_atom_site_type_symbol
_atom_site_fract_x
_atom_site_fract_y
_atom_site_fract_z
_atom_site_U_iso_or_equiv
_atom_site_adp_type
_atom_site_occupancy
_atom_site_site_symmetry_order
_atom_site_calc_flag
_atom_site_refinement_flags_posn
_atom_site_refinement_flags_adp
_atom_site_refinement_flags_occupancy
_atom_site_disorder_assembly
_atom_site_disorder_group
C3 C 0.70212(16) 0.35099(11) 0.58511(16) 0.0280(4) Uani 1 1 d . . . . .
H3 H 0.775169 0.359123 0.644016 0.034 Uiso 1 1 calc R U . . .
C4 C 0.69739(16) 0.36114(10) 0.46840(16) 0.0254(3) Uani 1 1 d . . . . .
C4A C 0.58543(16) 0.34807(10) 0.36933(16) 0.0258(3) Uani 1 1 d . . . . .
C5 C 0.58444(18) 0.34876(11) 0.24885(17) 0.0317(4) Uani 1 1 d . . . . .
H5 H 0.655956 0.358332 0.230387 0.038 Uiso 1 1 calc R U . . .
C6 C 0.4794(2) 0.33551(12) 0.15646(18) 0.0388(5) Uani 1 1 d . . . . .
H6 H 0.480661 0.336880 0.077044 0.047 Uiso 1 1 calc R U . . .
C7 C 0.3724(2) 0.32018(12) 0.18286(19) 0.0394(5) Uani 1 1 d . . . . .
H7 H 0.301816 0.311390 0.120959 0.047 Uiso 1 1 calc R U . . .
C8 C 0.37028(18) 0.31794(12) 0.30079(18) 0.0347(4) Uani 1 1 d . . . . .
H8 H 0.298808 0.307401 0.318710 0.042 Uiso 1 1 calc R U . . .
C8A C 0.47625(17) 0.33163(11) 0.39225(16) 0.0285(4) Uani 1 1 d . . . . .
C9 C 0.54308(15) 0.39437(10) 0.72495(15) 0.0229(3) Uani 1 1 d . . . . .
C10 C 0.51766(17) 0.46460(11) 0.64978(17) 0.0305(4) Uani 1 1 d . . . . .
H10A H 0.442509 0.459902 0.587072 0.046 Uiso 1 1 calc R U . . .
H10B H 0.582153 0.472965 0.614962 0.046 Uiso 1 1 calc R U . . .
H10C H 0.512531 0.504520 0.700651 0.046 Uiso 1 1 calc R U . . .
C11 C 0.65815(15) 0.40027(10) 0.83349(15) 0.0238(3) Uani 1 1 d . . . . .
C12 C 0.69086(18) 0.34657(11) 0.92295(17) 0.0315(4) Uani 1 1 d . . . . .
C13 C 0.7937(2) 0.35577(14) 1.02131(19) 0.0424(5) Uani 1 1 d . . . . .
H13 H 0.812518 0.321028 1.081634 0.051 Uiso 1 1 calc R U . . .
C14 C 0.86730(19) 0.41469(15) 1.03087(19) 0.0435(5) Uani 1 1 d . . . . .
H14 H 0.935837 0.419562 1.096628 0.052 Uiso 1 1 calc R U . . .
C15 C 0.83934(18) 0.46688(13) 0.94246(18) 0.0372(5) Uani 1 1 d . . . . .
H15 H 0.889693 0.506701 0.947543 0.045 Uiso 1 1 calc R U . . .
C16 C 0.73523(17) 0.45958(11) 0.84553(16) 0.0283(4) Uani 1 1 d . . . . .
H16 H 0.716542 0.495397 0.786986 0.034 Uiso 1 1 calc R U . . .
C17 C 0.43006(16) 0.37910(10) 0.76557(16) 0.0253(3) Uani 1 1 d . . . . .
C18 C 0.3412(2) 0.32975(12) 0.7095(2) 0.0405(5) Uani 1 1 d . . . . .
H18 H 0.351673 0.301230 0.647646 0.049 Uiso 1 1 calc R U . . .
C19 C 0.2361(2) 0.32214(13) 0.7444(2) 0.0416(5) Uani 1 1 d . . . . .
H19 H 0.178487 0.288019 0.706386 0.050 Uiso 1 1 calc R U . . .
C20 C 0.21627(17) 0.36443(11) 0.83449(19) 0.0333(4) Uani 1 1 d . . . . .
C21 C 0.30429(18) 0.41475(13) 0.88943(18) 0.0355(4) Uani 1 1 d . . . . .
H21 H 0.292599 0.444126 0.949814 0.043 Uiso 1 1 calc R U . . .
C22 C 0.40970(17) 0.42199(12) 0.85570(16) 0.0307(4) Uani 1 1 d . . . . .
H22 H 0.467383 0.456013 0.894001 0.037 Uiso 1 1 calc R U . . .
C23 C 0.1008(2) 0.35667(14) 0.8700(2) 0.0450(6) Uani 1 1 d . . . . .
H23A H 0.120370 0.341987 0.952542 0.067 Uiso 1 1 calc R U . . .
H23B H 0.049699 0.320943 0.820111 0.067 Uiso 1 1 calc R U . . .
H23C H 0.059080 0.402164 0.859891 0.067 Uiso 1 1 calc R U . . .
C24 C 0.80842(16) 0.38463(10) 0.43870(15) 0.0255(3) Uani 1 1 d . . . . .
C25 C 0.91561(17) 0.34587(11) 0.48175(18) 0.0309(4) Uani 1 1 d . . . . .
H25 H 0.917501 0.304962 0.528597 0.037 Uiso 1 1 calc R U . . .
C26 C 1.01982(17) 0.36782(11) 0.45530(18) 0.0327(4) Uani 1 1 d . . . . .
H26 H 1.090521 0.340924 0.483577 0.039 Uiso 1 1 calc R U . . .
C27 C 1.01995(17) 0.42912(11) 0.38748(17) 0.0308(4) Uani 1 1 d . . . . .
C28 C 0.91342(18) 0.46841(11) 0.34657(17) 0.0323(4) Uani 1 1 d . . . . .
H28 H 0.912328 0.510122 0.301772 0.039 Uiso 1 1 calc R U . . .
C29 C 0.80868(18) 0.44647(11) 0.37140(17) 0.0307(4) Uani 1 1 d . . . . .
H29 H 0.738032 0.473367 0.342787 0.037 Uiso 1 1 calc R U . . .
C30 C 1.1330(2) 0.45127(14) 0.3569(2) 0.0426(5) Uani 1 1 d . . . . .
H30A H 1.140685 0.422925 0.290558 0.064 Uiso 1 1 calc R U . . .
H30B H 1.202408 0.443497 0.425249 0.064 Uiso 1 1 calc R U . . .
H30C H 1.127875 0.501502 0.335507 0.064 Uiso 1 1 calc R U . . .
O1 O 0.46672(12) 0.32869(9) 0.50786(12) 0.0384(4) Uani 1 1 d . . . . .
O2 O 0.58613(13) 0.25119(8) 0.68751(14) 0.0380(3) Uani 1 1 d . . . . .
O12 O 0.62463(15) 0.28562(9) 0.92152(16) 0.0423(4) Uani 1 1 d . . . . .
P2 P 0.57626(4) 0.32311(3) 0.63011(4) 0.02811(12) Uani 1 1 d . . . . .
H12 H 0.594(3) 0.2701(17) 0.844(3) 0.068(10) Uiso 1 1 d . . . . .

loop_
_atom_site_aniso_label
_atom_site_aniso_U_11
_atom_site_aniso_U_22
_atom_site_aniso_U_33
_atom_site_aniso_U_23
_atom_site_aniso_U_13
_atom_site_aniso_U_12
C3 0.0188(8) 0.0334(10) 0.0309(8) -0.0015(7) 0.0063(6) -0.0006(7)
C4 0.0210(8) 0.0255(9) 0.0304(8) -0.0028(7) 0.0087(6) 0.0011(7)
C4A 0.0247(8) 0.0231(9) 0.0296(8) -0.0045(7) 0.0080(7) 0.0011(7)
C5 0.0334(10) 0.0302(10) 0.0315(9) -0.0025(8) 0.0096(7) 0.0007(8)
C6 0.0423(12) 0.0397(12) 0.0309(9) -0.0054(9) 0.0053(8) 0.0008(10)
C7 0.0338(10) 0.0386(12) 0.0379(10) -0.0097(9) -0.0016(8) 0.0002(9)
C8 0.0244(9) 0.0342(11) 0.0423(10) -0.0115(9) 0.0051(7) -0.0015(8)
C8A 0.0242(8) 0.0288(10) 0.0324(8) -0.0085(7) 0.0083(7) -0.0002(7)
C9 0.0212(8) 0.0236(8) 0.0258(7) 0.0019(6) 0.0098(6) -0.0004(6)
C10 0.0282(9) 0.0314(10) 0.0332(9) 0.0098(8) 0.0110(7) 0.0029(8)
C11 0.0213(8) 0.0256(9) 0.0262(7) 0.0024(7) 0.0099(6) 0.0014(7)
C12 0.0301(9) 0.0343(10) 0.0330(9) 0.0081(8) 0.0136(7) 0.0038(8)
C13 0.0385(11) 0.0559(15) 0.0319(9) 0.0137(10) 0.0089(8) 0.0116(11)
C14 0.0275(10) 0.0707(17) 0.0298(9) -0.0024(10) 0.0047(8) 0.0009(10)
C15 0.0251(9) 0.0491(13) 0.0378(10) -0.0090(9) 0.0102(8) -0.0091(9)
C16 0.0259(9) 0.0323(10) 0.0297(8) -0.0011(7) 0.0129(7) -0.0030(7)
C17 0.0223(8) 0.0256(9) 0.0303(8) 0.0051(7) 0.0114(6) 0.0019(7)
C18 0.0359(11) 0.0346(12) 0.0590(13) -0.0112(10) 0.0264(10) -0.0091(9)
C19 0.0311(10) 0.0357(12) 0.0637(14) -0.0048(10) 0.0230(10) -0.0101(9)
C20 0.0243(9) 0.0345(11) 0.0450(10) 0.0105(9) 0.0165(8) 0.0037(8)
C21 0.0276(9) 0.0466(13) 0.0360(9) -0.0015(9) 0.0152(8) 0.0032(9)
C22 0.0239(9) 0.0391(11) 0.0304(8) -0.0026(8) 0.0099(7) -0.0011(8)
C23 0.0296(10) 0.0474(14) 0.0653(15) 0.0103(11) 0.0255(10) 0.0018(10)
C24 0.0232(8) 0.0269(9) 0.0281(8) -0.0020(7) 0.0102(6) 0.0001(7)
C25 0.0268(9) 0.0279(10) 0.0400(10) 0.0060(8) 0.0131(8) 0.0021(7)
C26 0.0236(9) 0.0329(11) 0.0435(10) 0.0001(8) 0.0127(8) 0.0035(8)
C27 0.0274(9) 0.0340(10) 0.0350(9) -0.0054(8) 0.0156(7) -0.0048(8)
C28 0.0348(10) 0.0295(10) 0.0358(9) 0.0033(8) 0.0153(8) -0.0012(8)
C29 0.0270(9) 0.0306(10) 0.0358(9) 0.0028(8) 0.0111(7) 0.0039(8)
C30 0.0339(11) 0.0496(14) 0.0513(12) -0.0041(10) 0.0234(10) -0.0076(10)
O1 0.0220(6) 0.0600(10) 0.0349(7) -0.0127(7) 0.0108(5) -0.0071(7)
O2 0.0364(8) 0.0273(7) 0.0561(9) -0.0018(7) 0.0224(7) -0.0015(6)
O12 0.0459(9) 0.0340(9) 0.0480(9) 0.0164(7) 0.0155(7) -0.0017(7)
P2 0.0219(2) 0.0304(3) 0.0343(2) -0.0037(2) 0.01172(18) -0.00245(19)

loop_
_atom_type_symbol
_atom_type_description
_atom_type_scat_dispersion_real
_atom_type_scat_dispersion_imag
_atom_type_scat_source
C C 0.0033 0.0016 'International Tables Vol C Tables 4.2.6.8 and 6.1.1.4'
H H 0.0000 0.0000 'International Tables Vol C Tables 4.2.6.8 and 6.1.1.4'
O O 0.0106 0.0060 'International Tables Vol C Tables 4.2.6.8 and 6.1.1.4'
P P 0.1023 0.0942 'International Tables Vol C Tables 4.2.6.8 and 6.1.1.4'

loop_
_geom_angle_atom_site_label_1
_geom_angle_atom_site_label_2
_geom_angle_atom_site_label_3
_geom_angle
_geom_angle_site_symmetry_1
_geom_angle_site_symmetry_3
_geom_angle_publ_flag
C4 C3 P2 123.04(14) . . ?
C4 C3 H3 118.5 . . ?
P2 C3 H3 118.5 . . ?
C3 C4 C4A 121.83(16) . . ?
C3 C4 C24 119.34(16) . . ?
C4A C4 C24 118.82(15) . . ?
C8A C4A C5 116.87(17) . . ?
C8A C4A C4 121.19(16) . . ?
C5 C4A C4 121.89(16) . . ?
C6 C5 C4A 121.59(19) . . ?
C6 C5 H5 119.2 . . ?
C4A C5 H5 119.2 . . ?
C5 C6 C7 119.79(19) . . ?
C5 C6 H6 120.1 . . ?
C7 C6 H6 120.1 . . ?
C8 C7 C6 120.25(19) . . ?
C8 C7 H7 119.9 . . ?
C6 C7 H7 119.9 . . ?
C7 C8 C8A 119.20(19) . . ?
C7 C8 H8 120.4 . . ?
C8A C8 H8 120.4 . . ?
O1 C8A C8 115.77(17) . . ?
O1 C8A C4A 121.95(16) . . ?
C8 C8A C4A 122.28(18) . . ?
C17 C9 C11 111.36(14) . . ?
C17 C9 C10 106.95(14) . . ?
C11 C9 C10 112.23(15) . . ?
C17 C9 P2 113.57(12) . . ?
C11 C9 P2 105.20(12) . . ?
C10 C9 P2 107.59(12) . . ?
C9 C10 H10A 109.5 . . ?
C9 C10 H10B 109.5 . . ?
H10A C10 H10B 109.5 . . ?
C9 C10 H10C 109.5 . . ?
H10A C10 H10C 109.5 . . ?
H10B C10 H10C 109.5 . . ?
C16 C11 C12 117.18(17) . . ?
C16 C11 C9 120.52(16) . . ?
C12 C11 C9 122.29(16) . . ?
O12 C12 C13 116.77(19) . . ?
O12 C12 C11 123.27(18) . . ?
C13 C12 C11 119.93(19) . . ?
C14 C13 C12 121.5(2) . . ?
C14 C13 H13 119.3 . . ?
C12 C13 H13 119.3 . . ?
C13 C14 C15 119.6(2) . . ?
C13 C14 H14 120.2 . . ?
C15 C14 H14 120.2 . . ?
C14 C15 C16 119.6(2) . . ?
C14 C15 H15 120.2 . . ?
C16 C15 H15 120.2 . . ?
C15 C16 C11 122.09(19) . . ?
C15 C16 H16 119.0 . . ?
C11 C16 H16 119.0 . . ?
C18 C17 C22 117.75(17) . . ?
C18 C17 C9 123.63(16) . . ?
C22 C17 C9 118.32(16) . . ?
C17 C18 C19 121.1(2) . . ?
C17 C18 H18 119.5 . . ?
C19 C18 H18 119.5 . . ?
C20 C19 C18 121.1(2) . . ?
C20 C19 H19 119.4 . . ?
C18 C19 H19 119.4 . . ?
C19 C20 C21 117.88(17) . . ?
C19 C20 C23 120.7(2) . . ?
C21 C20 C23 121.45(19) . . ?
C20 C21 C22 121.15(19) . . ?
C20 C21 H21 119.4 . . ?
C22 C21 H21 119.4 . . ?
C17 C22 C21 120.99(19) . . ?
C17 C22 H22 119.5 . . ?
C21 C22 H22 119.5 . . ?
C20 C23 H23A 109.5 . . ?
C20 C23 H23B 109.5 . . ?
H23A C23 H23B 109.5 . . ?
C20 C23 H23C 109.5 . . ?
H23A C23 H23C 109.5 . . ?
H23B C23 H23C 109.5 . . ?
C29 C24 C25 118.66(17) . . ?
C29 C24 C4 121.17(17) . . ?
C25 C24 C4 120.14(17) . . ?
C26 C25 C24 120.47(18) . . ?
C26 C25 H25 119.8 . . ?
C24 C25 H25 119.8 . . ?
C27 C26 C25 120.91(18) . . ?
C27 C26 H26 119.5 . . ?
C25 C26 H26 119.5 . . ?
C26 C27 C28 118.45(17) . . ?
C26 C27 C30 120.31(19) . . ?
C28 C27 C30 121.23(19) . . ?
C29 C28 C27 121.03(19) . . ?
C29 C28 H28 119.5 . . ?
C27 C28 H28 119.5 . . ?
C28 C29 C24 120.47(18) . . ?
C28 C29 H29 119.8 . . ?
C24 C29 H29 119.8 . . ?
C27 C30 H30A 109.5 . . ?
C27 C30 H30B 109.5 . . ?
H30A C30 H30B 109.5 . . ?
C27 C30 H30C 109.5 . . ?
H30A C30 H30C 109.5 . . ?
H30B C30 H30C 109.5 . . ?
C8A O1 P2 126.72(12) . . ?
C12 O12 H12 109(2) . . ?
O2 P2 O1 113.24(9) . . ?
O2 P2 C3 115.96(9) . . ?
O1 P2 C3 102.77(9) . . ?
O2 P2 C9 112.16(8) . . ?
O1 P2 C9 103.80(8) . . ?
C3 P2 C9 107.82(9) . . ?

loop_
_geom_bond_atom_site_label_1
_geom_bond_atom_site_label_2
_geom_bond_distance
_geom_bond_site_symmetry_2
_geom_bond_publ_flag
C3 C4 1.358(2) . ?
C3 P2 1.7616(19) . ?
C3 H3 0.9300 . ?
C4 C4A 1.478(3) . ?
C4 C24 1.488(2) . ?
C4A C8A 1.397(3) . ?
C4A C5 1.401(2) . ?
C5 C6 1.386(3) . ?
C5 H5 0.9300 . ?
C6 C7 1.389(3) . ?
C6 H6 0.9300 . ?
C7 C8 1.382(3) . ?
C7 H7 0.9300 . ?
C8 C8A 1.389(3) . ?
C8 H8 0.9300 . ?
C8A O1 1.384(2) . ?
C9 C17 1.540(2) . ?
C9 C11 1.545(3) . ?
C9 C10 1.547(3) . ?
C9 P2 1.8325(18) . ?
C10 H10A 0.9600 . ?
C10 H10B 0.9600 . ?
C10 H10C 0.9600 . ?
C11 C16 1.394(3) . ?
C11 C12 1.409(3) . ?
C12 O12 1.361(3) . ?
C12 C13 1.397(3) . ?
C13 C14 1.367(4) . ?
C13 H13 0.9300 . ?
C14 C15 1.379(3) . ?
C14 H14 0.9300 . ?
C15 C16 1.393(3) . ?
C15 H15 0.9300 . ?
C16 H16 0.9300 . ?
C17 C18 1.386(3) . ?
C17 C22 1.391(3) . ?
C18 C19 1.396(3) . ?
C18 H18 0.9300 . ?
C19 C20 1.381(3) . ?
C19 H19 0.9300 . ?
C20 C21 1.388(3) . ?
C20 C23 1.516(3) . ?
C21 C22 1.392(3) . ?
C21 H21 0.9300 . ?
C22 H22 0.9300 . ?
C23 H23A 0.9600 . ?
C23 H23B 0.9600 . ?
C23 H23C 0.9600 . ?
C24 C29 1.388(3) . ?
C24 C25 1.391(3) . ?
C25 C26 1.388(3) . ?
C25 H25 0.9300 . ?
C26 C27 1.383(3) . ?
C26 H26 0.9300 . ?
C27 C28 1.388(3) . ?
C27 C30 1.508(3) . ?
C28 C29 1.385(3) . ?
C28 H28 0.9300 . ?
C29 H29 0.9300 . ?
C30 H30A 0.9600 . ?
C30 H30B 0.9600 . ?
C30 H30C 0.9600 . ?
O1 P2 1.6061(16) . ?
O2 P2 1.4792(16) . ?
O12 H12 0.91(3) . ?
